data_1571713
loop_
_publ_author_name
'Wang, Lina'
'Liao, Zian'
'Lin, Peng'
'Jia, Yingying'
'Liu, Le'
'Xu, Ling'
'Zhou, Mingbo'
'Yin, Bangshao'
'Rao, Yutao'
'Nakai, Akito'
'Tanaka, Takayuki'
'Shimizu, Daiki'
'Osuka, Atsuhiro'
'Song, Jianxin'

_publ_section_title
;
 Synthesis of NiII porphyrin---NiII 5,15-diazaporphyrin hybrid tapes
;
_journal_issue 26
_journal_name_full 'Chemical Science'
_journal_page_first 10207
_journal_page_last 10213
_journal_paper_doi 10.1039/D4SC01450B
_journal_volume 15
_journal_year 2024
_chemical_formula_moiety 'F6 Sb, C98 H97 N10 Ni2, 5(C6 H5 Cl)'
_chemical_formula_sum 'C128 H122 Cl5 F6 N10 Ni2 Sb'
_chemical_formula_weight 2330.77
_space_group_crystal_system triclinic
_space_group_IT_number 2
_space_group_name_Hall '-P 1'
_space_group_name_H-M_alt 'P -1'
_atom_sites_solution_hydrogens geom
_audit_creation_date 2024-05-06
_audit_creation_method
;
Olex2 1.2
(compiled 2018.05.29 svn.r3508 for OlexSys, GUI svn.r5506)
;
_audit_update_record
;
2024-05-08 deposited with the CCDC.	2024-05-24 downloaded from the CCDC.
;
_cell_angle_alpha 80.695(2)
_cell_angle_beta 71.430(2)
_cell_angle_gamma 72.720(2)
_cell_formula_units_Z 2
_cell_length_a 16.6924(4)
_cell_length_b 19.0219(5)
_cell_length_c 21.9272(6)
_cell_measurement_reflns_used 14346
_cell_measurement_temperature 100.01(10)
_cell_measurement_theta_max 72.0700
_cell_measurement_theta_min 3.0920
_cell_volume 6284.6(3)
_computing_cell_refinement 'CrysAlisPro 1.171.38.46 (Rigaku OD, 2015)'
_computing_data_collection 'CrysAlisPro 1.171.38.46 (Rigaku OD, 2015)'
_computing_data_reduction 'CrysAlisPro 1.171.38.46 (Rigaku OD, 2015)'
_computing_molecular_graphics 'Olex2 (Dolomanov et al., 2009)'
_computing_publication_material 'Olex2 (Dolomanov et al., 2009)'
_computing_structure_refinement 'ShelXL (Sheldrick, 2015)'
_computing_structure_solution 'SHELXT 2014/5 (Sheldrick, 2014)'
_diffrn_ambient_environment N~2~
_diffrn_ambient_temperature 100.01(10)
_diffrn_detector 'CCD plate'
_diffrn_detector_area_resol_mean 8.0697
_diffrn_detector_type EosS2
_diffrn_measured_fraction_theta_full 0.999
_diffrn_measured_fraction_theta_max 0.999
_diffrn_measurement_details
;
List of Runs (angles in degrees, time in seconds):

  # Type    Start    End  Width  t~exp~   \w     \q     \k     \f   Frames
#--------------------------------------------------------------------------
  1  \w    -27.00  32.00   1.00    1.00    --   35.17 -57.00  30.00   59
  2  \w     37.00  72.00   1.00    1.00    --   35.17 -99.00 120.00   35
  3  \w     29.00  87.00   1.00    1.00    --   35.17-125.00  60.00   58
  4  \w     32.00  59.00   1.00    1.00    --   35.17-125.00   0.00   27
  5  \w     24.00  87.00   1.00    1.00    --   35.17-125.00 -90.00   63
  6  \w     52.00 113.00   1.00    4.00    --  105.82 -77.00-180.00   61
  7  \w     62.00 115.00   1.00    4.00    --  105.82-111.00-180.00   53
  8  \w     58.00 109.00   1.00    4.00    --  105.82 -94.00 -60.00   51
  9  \w     60.00 130.00   1.00    4.00    --  105.82 -77.00   0.00   70
 10  \w     89.00 114.00   1.00    4.00    --  105.82-111.00  90.00   25
 11  \w     49.00 120.00   1.00    4.00    --  105.82 -30.00 150.00   71
 12  \w     39.00 121.00   1.00    4.00    --  105.82 -45.00  90.00   82
 13  \w     39.00 101.00   1.00    1.00    --   35.17  57.00 -60.00   62
 14  \w     51.00  92.00   1.00    1.00    --   35.17  57.00-180.00   41
 15  \w     41.00 121.00   1.00    4.00    --  105.82 -45.00-120.00   80
 16  \w    127.00 165.00   1.00    4.00    --  105.82  61.00-150.00   38
 17  \w     95.00 172.00   1.00    4.00    --  105.82  77.00-120.00   77
 18  \w    134.00 169.00   1.00    4.00    --  105.82 111.00 120.00   35
 19  \w     39.00 117.00   1.00    4.00    --  105.82 -45.00 -30.00   78
 20  \w     36.00 174.00   1.00    4.00    --  105.82   0.00-150.00  138
 21  \w     18.00  96.00   1.00    1.00    --   35.17  38.00 150.00   78
 22  \w   -104.00  34.00   1.00    1.00    --  -35.17   0.00 120.00  138
;
_diffrn_measurement_device 'four-circle diffractometer'
_diffrn_measurement_device_type 'SuperNova, Dual, Cu at zero, EosS2'
_diffrn_measurement_method '\w scans'
_diffrn_orient_matrix_type 'CrysAlisPro convention (1999,Acta A55,543-557)'
_diffrn_orient_matrix_UB_11 0.0197208000
_diffrn_orient_matrix_UB_12 0.0324792000
_diffrn_orient_matrix_UB_13 -0.0705970000
_diffrn_orient_matrix_UB_21 0.0597243000
_diffrn_orient_matrix_UB_22 -0.0758233000
_diffrn_orient_matrix_UB_23 -0.0221161000
_diffrn_orient_matrix_UB_31 -0.0788954000
_diffrn_orient_matrix_UB_32 -0.0207284000
_diffrn_orient_matrix_UB_33 -0.0071115000
_diffrn_radiation_monochromator mirror
_diffrn_radiation_probe x-ray
_diffrn_radiation_type CuK\a
_diffrn_radiation_wavelength 1.54184
_diffrn_reflns_av_R_equivalents 0.0480
_diffrn_reflns_av_unetI/netI 0.0711
_diffrn_reflns_Laue_measured_fraction_full 0.999
_diffrn_reflns_Laue_measured_fraction_max 0.999
_diffrn_reflns_limit_h_max 15
_diffrn_reflns_limit_h_min -19
_diffrn_reflns_limit_k_max 21
_diffrn_reflns_limit_k_min -22
_diffrn_reflns_limit_l_max 22
_diffrn_reflns_limit_l_min -26
_diffrn_reflns_number 41474
_diffrn_reflns_point_group_measured_fraction_full 0.999
_diffrn_reflns_point_group_measured_fraction_max 0.999
_diffrn_reflns_theta_full 66.600
_diffrn_reflns_theta_max 66.600
_diffrn_reflns_theta_min 2.439
_diffrn_source 'micro-focus sealed X-ray tube'
_diffrn_source_type 'SuperNova (Cu) X-ray Source'
_exptl_absorpt_coefficient_mu 3.485
_exptl_absorpt_correction_T_max 1.00000
_exptl_absorpt_correction_T_min 0.68543
_exptl_absorpt_correction_type multi-scan
_exptl_absorpt_process_details
;
CrysAlisPro 1.171.38.46 (Rigaku Oxford Diffraction, 2015)
Empirical absorption correction using spherical harmonics,
 implemented in SCALE3 ABSPACK scaling algorithm.
;
_exptl_crystal_colour black
_exptl_crystal_colour_primary black
_exptl_crystal_density_diffrn 1.232
_exptl_crystal_description block
_exptl_crystal_F_000 2412
_exptl_crystal_size_max 0.3
_exptl_crystal_size_mid 0.3
_exptl_crystal_size_min 0.3
_refine_diff_density_max 3.853
_refine_diff_density_min -2.760
_refine_diff_density_rms 0.124
_refine_ls_extinction_method none
_refine_ls_goodness_of_fit_ref 1.033
_refine_ls_hydrogen_treatment constr
_refine_ls_matrix_type full
_refine_ls_number_parameters 1462
_refine_ls_number_reflns 22203
_refine_ls_number_restraints 542
_refine_ls_restrained_S_all 1.072
_refine_ls_R_factor_all 0.1193
_refine_ls_R_factor_gt 0.1035
_refine_ls_shift/su_max 0.001
_refine_ls_shift/su_mean 0.000
_refine_ls_structure_factor_coef Fsqd
_refine_ls_weighting_details 'w=1/[\s^2^(Fo^2^)+(0.1570P)^2^+24.9407P] where P=(Fo^2^+2Fc^2^)/3'
_refine_ls_weighting_scheme calc
_refine_ls_wR_factor_gt 0.2774
_refine_ls_wR_factor_ref 0.2938
_reflns_Friedel_coverage 0.000
_reflns_number_gt 17861
_reflns_number_total 22203
_reflns_threshold_expression 'I > 2\s(I)'
_cod_data_source_file d4sc01450b2.cif
_cod_data_source_block 15
_cod_depositor_comments 'Adding full bibliography for 1571710--1571717.cif.'
_cod_database_code 1571713
_shelx_shelxl_version_number 2016/6
_chemical_oxdiff_formula 'C100 H100 N8 Ni2 Sb F6'
_shelx_space_group_comment
;
The symmetry employed for this shelxl refinement is uniquely defined
by the following loop, which should always be used as a source of
symmetry information in preference to the above space-group names.
They are only intended as comments.
;
_reflns_odcompleteness_completeness 99.95
_reflns_odcompleteness_iscentric 1
_reflns_odcompleteness_theta 66.49
_olex2_refinement_description
;
1. Fixed Uiso
 At 1.2 times of:
  All C(H) groups
 At 1.5 times of:
  All C(H,H,H) groups
2. Restrained distances
 C1F-C125
 1.5 with sigma of 0.02
 C128-C125
 1.5 with sigma of 0.02
 C127-C125
 1.5 with sigma of 0.02
 C1E-C125
 1.5 with sigma of 0.02
 C125-C1D
 1.5 with sigma of 0.02
 C126-C125
 1.5 with sigma of 0.02
 C125-C103
 1.5 with sigma of 0.02
 C1F-C1E
 2.5 with sigma of 0.02
 C126-C1E
 2.5 with sigma of 0.02
 C1F-C126
 2.5 with sigma of 0.02
 C1D-C128
 2.5 with sigma of 0.02
 C127-C128
 2.5 with sigma of 0.02
 C1D-C127
 2.5 with sigma of 0.02
 C128-C103
 2.5 with sigma of 0.02
 C126-C103
 2.5 with sigma of 0.02
 C1D-C103
 2.5 with sigma of 0.02
 C1E-C103
 2.5 with sigma of 0.02
 C127-C103
 2.5 with sigma of 0.02
 C1F-C103
 2.5 with sigma of 0.02
 Sb1-F1A \\sim Sb1-F2 \\sim Sb1-F6 \\sim Sb1-F1 \\sim Sb1-F2A \\sim Sb1-F5A
\\sim Sb1-F5 \\sim Sb1-F6A ~
 Sb1-F4 \\sim Sb1-F4A \\sim Sb1-F3 \\sim Sb1-F3A
 with sigma of 0.02
3. Restrained planarity
 Cl3, C4, C1C, C1B, C1A, C6, C5
 with sigma of 0.1
4. Rigid bond restraints
 Sb1, F4A, F1A, F2A, F3A, F5A, F6A, F1, F4, F2, F5, F6, F3
 with sigma for 1-2 distances of 0.01 and sigma for 1-3 distances of 0.01
 C23, Cl3, C4, C5, C6, C1B, C1C, C1A
 with sigma for 1-2 distances of 0.01 and sigma for 1-3 distances of 0.01
 Cl3, C4, C5, C6, C1A, C1B, C1C
 with sigma for 1-2 distances of 0.01 and sigma for 1-3 distances of 0.01
 C3, C2, C1, C122, C123, C124
 with sigma for 1-2 distances of 0.01 and sigma for 1-3 distances of 0.01
 C15, C16, C17, C18, C13, C14, Cl5, C24, C19, C20, C21, C22, C23, Cl4, C28,
 C29, C30, C25, C26, C27, Cl1, C7, C12, C11, C10, C9, C8, Cl2, C127, C128, C126
 with sigma for 1-2 distances of 0.01 and sigma for 1-3 distances of 0.01
 C1F, C128, C126, C125, C1D, C1E, C127
 with sigma for 1-2 distances of 0.01 and sigma for 1-3 distances of 0.01
5. Uiso/Uaniso restraints and constraints
Uanis(F4) \\sim Ueq, Uanis(F6A) \\sim Ueq, Uanis(F2) \\sim Ueq, Uanis(F4A)
\\sim Ueq, Uanis(F3) \\sim Ueq, Uanis(F1A) \\sim Ueq, Uanis(F1) \\sim Ueq,
Uanis(F5A) \\sim Ueq, Uanis(F2A) \\sim Ueq, Uanis(F5) \\sim Ueq, Uanis(F6)
\\sim Ueq, Uanis(F3A) \\sim Ueq: with sigma of 0.01 and sigma for terminal
atoms of 0.02
Uanis(Cl3) \\sim Ueq, Uanis(C4) \\sim Ueq, Uanis(C5) \\sim Ueq, Uanis(C6) \\sim
Ueq, Uanis(C1A) \\sim Ueq, Uanis(C1B) \\sim Ueq, Uanis(C1C) \\sim Ueq: with
sigma of 0.01 and sigma for terminal atoms of 0.02
Uanis(C3) \\sim Ueq, Uanis(C123) \\sim Ueq, Uanis(C2) \\sim Ueq, Uanis(C124)
\\sim Ueq, Uanis(C1) \\sim Ueq, Uanis(C122) \\sim Ueq: with sigma of 0.01 and
sigma for terminal atoms of 0.02
Uanis(C7) \\sim Ueq, Uanis(C8) \\sim Ueq, Uanis(C9) \\sim Ueq, Uanis(C10) \\sim
Ueq, Uanis(C12) \\sim Ueq, Uanis(C11) \\sim Ueq, Uanis(Cl2) \\sim Ueq,
Uanis(C29) \\sim Ueq, Uanis(C30) \\sim Ueq, Uanis(C25) \\sim Ueq, Uanis(C26)
\\sim Ueq, Uanis(C27) \\sim Ueq, Uanis(C28) \\sim Ueq, Uanis(Cl1) \\sim Ueq,
Uanis(C18) \\sim Ueq, Uanis(C13) \\sim Ueq, Uanis(C14) \\sim Ueq, Uanis(C15)
\\sim Ueq, Uanis(C16) \\sim Ueq, Uanis(C17) \\sim Ueq, Uanis(Cl5) \\sim Ueq,
Uanis(C127) \\sim Ueq, Uanis(C126) \\sim Ueq, Uanis(C128) \\sim Ueq: with sigma
of 0.01 and sigma for terminal atoms of 0.02
Uanis(C1D) \\sim Ueq, Uanis(C1E) \\sim Ueq, Uanis(C1F) \\sim Ueq, Uanis(C126)
\\sim Ueq, Uanis(C128) \\sim Ueq, Uanis(C127) \\sim Ueq, Uanis(C125) \\sim Ueq:
with sigma of 0.01 and sigma for terminal atoms of 0.02
Uanis(C29) \\sim Ueq, Uanis(C30) \\sim Ueq, Uanis(C25) \\sim Ueq, Uanis(C26)
\\sim Ueq, Uanis(C27) \\sim Ueq, Uanis(Cl1) \\sim Ueq, Uanis(C28) \\sim Ueq,
Uanis(C9) \\sim Ueq, Uanis(C8) \\sim Ueq, Uanis(C7) \\sim Ueq, Uanis(C12) \\sim
Ueq, Uanis(C11) \\sim Ueq, Uanis(C10) \\sim Ueq, Uanis(Cl2) \\sim Ueq,
Uanis(C5) \\sim Ueq, Uanis(Cl3) \\sim Ueq, Uanis(C4) \\sim Ueq, Uanis(C1C)
\\sim Ueq, Uanis(C1B) \\sim Ueq, Uanis(C1A) \\sim Ueq, Uanis(C6) \\sim Ueq,
Uanis(C16) \\sim Ueq, Uanis(C17) \\sim Ueq, Uanis(C18) \\sim Ueq, Uanis(C13)
\\sim Ueq, Uanis(C14) \\sim Ueq, Uanis(C15) \\sim Ueq, Uanis(Cl5) \\sim Ueq:
with sigma of 0.01 and sigma for terminal atoms of 0.02
Uanis(C125) \\sim Ueq, Uanis(C128) \\sim Ueq, Uanis(C127) \\sim Ueq,
Uanis(C126) \\sim Ueq, Uanis(C1D) \\sim Ueq, Uanis(C1E) \\sim Ueq, Uanis(C1F)
\\sim Ueq, Uanis(C121) \\sim Ueq, Uanis(C123) \\sim Ueq, Uanis(C124) \\sim Ueq,
Uanis(C122) \\sim Ueq, Uanis(C1) \\sim Ueq, Uanis(C2) \\sim Ueq, Uanis(C3)
\\sim Ueq: with sigma of 0.005 and sigma for terminal atoms of 0.01
6. Others
 Sof(F4A)=Sof(F1A)=Sof(F2A)=Sof(F3A)=Sof(F5A)=Sof(F6A)=1-FVAR(1)
 Sof(F1)=Sof(F4)=Sof(F2)=Sof(F5)=Sof(F6)=Sof(F3)=FVAR(1)
 Sof(C123)=Sof(H12D)=Sof(H12E)=Sof(H12F)=Sof(C124)=Sof(H12G)=Sof(H12H)=
 Sof(H12I)=Sof(C122)=Sof(H12J)=Sof(H12K)=Sof(H12L)=1-FVAR(2)
 Sof(C1)=Sof(H1A)=Sof(H1B)=Sof(H1C)=Sof(C2)=Sof(H2A)=Sof(H2B)=Sof(H2C)=Sof(C3)=
 Sof(H3A)=Sof(H3B)=Sof(H3C)=FVAR(2)
 Sof(C126)=Sof(H12S)=Sof(H12T)=Sof(H12U)=Sof(C1E)=Sof(H1EA)=Sof(H1EB)=
 Sof(H1EC)=Sof(C1F)=Sof(H1FA)=Sof(H1FB)=Sof(H1FC)=1-FVAR(3)
 Sof(C128)=Sof(H12M)=Sof(H12N)=Sof(H12O)=Sof(C127)=Sof(H12P)=Sof(H12Q)=
 Sof(H12R)=Sof(C1D)=Sof(H1DA)=Sof(H1DB)=Sof(H1DC)=FVAR(3)
7.a Aromatic/amide H refined with riding coordinates:
 C37(H37), C112(H112), C84(H84), C70(H70), C52(H52), C33(H33), C91(H91),
 C42(H42), C32(H32), C89(H89), C54(H54), C114(H114), C106(H106), C116(H116),
 C46(H46), C88(H88), C63(H63), C79(H79), C47(H47), C74(H74), C75(H75), C80(H80),
  C104(H104), C102(H102), C61(H61), C24(H24), C22(H22), C20(H20), C23(H23),
 C19(H19), C28(H28), C29(H29), C30(H30), C25(H25), C26(H26), C7(H7), C8(H8),
 C9(H9), C10(H10), C11(H11), C13(H13), C14(H14), C15(H15), C16(H16), C17(H17),
 C5(H5), C6(H6), C1A(H1AA), C1B(H1BA), C1C(H1CA)
7.b Fitted hexagon refined as free rotating group:
 C28(C29,C30,C25,C26,C27), C7(C8,C9,C10,C11,C12), C18(C13,C14,C15,C16,C17),
 C4(C5,C6,C1A,C1B,C1C)
7.c Idealised Me refined as rotating group:
 C56(H56A,H56B,H56C), C64(H64A,H64B,H64C), C51(H51A,H51B,H51C), C57(H57A,H57B,
 H57C), C110(H11A,H11B,H11C), C120(H12A,H12B,H12C), C108(H10A,H10B,H10C),
 C109(H10D,H10E,H10F), C119(H11D,H11E,H11F), C118(H11G,H11H,H11I), C60(H60A,
 H60B,H60C), C66(H66A,H66B,H66C), C95(H95A,H95B,H95C), C98(H98A,H98B,H98C),
 C99(H99A,H99B,H99C), C100(H10G,H10H,H10I), C94(H94A,H94B,H94C), C96(H96A,H96B,
 H96C), C123(H12D,H12E,H12F), C124(H12G,H12H,H12I), C122(H12J,H12K,H12L),
 C128(H12M,H12N,H12O), C127(H12P,H12Q,H12R), C126(H12S,H12T,H12U), C1(H1A,H1B,
 H1C), C2(H2A,H2B,H2C), C3(H3A,H3B,H3C), C1D(H1DA,H1DB,H1DC), C1E(H1EA,H1EB,
 H1EC), C1F(H1FA,H1FB,H1FC)
;
_platon_squeeze_void_probe_radius 1.20
_olex2_submission_special_instructions 'No special instructions were received'
_oxdiff_exptl_absorpt_empirical_details
;
Empirical correction (ABSPACK) includes:
- Absorption correction using spherical harmonics
- Frame scaling
;
_oxdiff_exptl_absorpt_empirical_full_max 1.805
_oxdiff_exptl_absorpt_empirical_full_min 0.635

loop_
_space_group_symop_operation_xyz
'x, y, z'
'-x, -y, -z'

loop_
_atom_site_label
_atom_site_type_symbol
_atom_site_fract_x
_atom_site_fract_y
_atom_site_fract_z
_atom_site_U_iso_or_equiv
_atom_site_adp_type
_atom_site_occupancy
_atom_site_site_symmetry_order
_atom_site_calc_flag
_atom_site_refinement_flags_posn
_atom_site_refinement_flags_adp
_atom_site_refinement_flags_occupancy
_atom_site_disorder_assembly
_atom_site_disorder_group
Sb1 Sb 0.27298(4) 0.38637(3) 0.40554(3) 0.0641(2) Uani 1 1 d D U . . .
Ni1 Ni 0.39725(6) 0.39905(5) 0.56014(4) 0.0242(2) Uani 1 1 d . . . . .
Ni2 Ni 0.54380(6) 0.65144(5) 0.22418(4) 0.0256(2) Uani 1 1 d . . . . .
Cl4 Cl -0.0594(3) 0.83961(17) 0.48530(17) 0.1075(11) Uani 1 1 d . U . . .
Cl2 Cl 0.4750(3) 0.0660(3) 0.23985(17) 0.1305(14) Uani 1 1 d . U . . .
Cl1 Cl 0.3212(3) 0.0933(3) 0.7223(2) 0.1428(18) Uani 1 1 d . U . . .
Cl5 Cl 0.3690(3) 0.9016(3) 0.0002(3) 0.157(2) Uani 1 1 d . U . . .
N6 N 0.4543(3) 0.5018(2) 0.4208(2) 0.0247(9) Uani 1 1 d . . . . .
N2 N 0.4467(3) 0.3038(3) 0.5954(2) 0.0273(9) Uani 1 1 d . . . . .
N4 N 0.3480(3) 0.4950(2) 0.5246(2) 0.0242(9) Uani 1 1 d . . . . .
N7 N 0.5807(3) 0.5491(3) 0.2519(2) 0.0275(9) Uani 1 1 d . . . . .
N10 N 0.4421(3) 0.6627(2) 0.2978(2) 0.0256(9) Uani 1 1 d . . . . .
N8 N 0.6441(3) 0.6391(3) 0.1501(2) 0.0289(10) Uani 1 1 d . . . . .
N3 N 0.4861(3) 0.3832(2) 0.4797(2) 0.0255(9) Uani 1 1 d . . . . .
N5 N 0.3075(3) 0.4151(3) 0.6402(2) 0.0284(9) Uani 1 1 d . . . . .
N9 N 0.5071(3) 0.7547(3) 0.1974(2) 0.0291(10) Uani 1 1 d . . . . .
N1 N 0.3573(3) 0.3069(3) 0.7067(2) 0.0330(10) Uani 1 1 d . . . . .
C39 C 0.3784(3) 0.5297(3) 0.4663(3) 0.0260(11) Uani 1 1 d . . . . .
C40 C 0.5017(3) 0.4297(3) 0.4268(3) 0.0252(10) Uani 1 1 d . . . . .
C38 C 0.3179(4) 0.5983(3) 0.4543(3) 0.0267(11) Uani 1 1 d . . . . .
C36 C 0.2640(3) 0.5419(3) 0.5498(3) 0.0253(10) Uani 1 1 d . . . . .
C90 C 0.1536(4) 0.9424(3) 0.3259(3) 0.0310(12) Uani 1 1 d . . . . .
C48 C 0.4226(4) 0.2755(3) 0.6576(3) 0.0311(12) Uani 1 1 d . . . . .
C86 C 0.4265(3) 0.6152(3) 0.3518(3) 0.0258(11) Uani 1 1 d . . . . .
C45 C 0.5139(4) 0.2470(3) 0.5636(3) 0.0304(11) Uani 1 1 d . . . . .
C49 C 0.1197(3) 0.5830(3) 0.6311(2) 0.0266(11) Uani 1 1 d . . . . .
C111 C 0.7618(4) 0.4376(3) 0.1224(3) 0.0291(11) Uani 1 1 d . . . . .
C67 C 0.4796(3) 0.5464(3) 0.3613(3) 0.0254(10) Uani 1 1 d . . . . .
C68 C 0.5508(3) 0.5147(3) 0.3116(3) 0.0264(11) Uani 1 1 d . . . . .
C43 C 0.5464(4) 0.3164(3) 0.4597(3) 0.0276(11) Uani 1 1 d . . . . .
C76 C 0.6779(4) 0.6934(3) 0.1100(3) 0.0308(12) Uani 1 1 d . . . . .
C37 C 0.2462(3) 0.6039(3) 0.5061(3) 0.0281(11) Uani 1 1 d . . . . .
H37 H 0.193457 0.642374 0.511985 0.034 Uiso 1 1 calc R . . . .
C113 C 0.9091(4) 0.3570(3) 0.0952(3) 0.0310(12) Uani 1 1 d . . . . .
C112 C 0.8483(4) 0.4188(3) 0.1245(3) 0.0297(11) Uani 1 1 d . . . . .
H112 H 0.865901 0.448373 0.146122 0.036 Uiso 1 1 calc R . . . .
C34 C 0.2338(4) 0.4724(3) 0.6542(2) 0.0269(11) Uani 1 1 d . . . . .
C50 C 0.0474(4) 0.5604(3) 0.6306(3) 0.0318(12) Uani 1 1 d . . . . .
C84 C 0.3019(4) 0.7056(3) 0.3660(3) 0.0293(11) Uani 1 1 d . . . . .
H84 H 0.243729 0.735077 0.381929 0.035 Uiso 1 1 calc R . . . .
C69 C 0.5956(3) 0.4389(3) 0.3148(3) 0.0273(11) Uani 1 1 d . . . . .
C73 C 0.6990(4) 0.5740(3) 0.1249(3) 0.0307(12) Uani 1 1 d . . . . .
C71 C 0.6444(4) 0.4932(3) 0.2166(3) 0.0278(11) Uani 1 1 d . . . . .
C70 C 0.6526(4) 0.4249(3) 0.2543(3) 0.0296(11) Uani 1 1 d . . . . .
H70 H 0.690267 0.378414 0.240553 0.036 Uiso 1 1 calc R . . . .
C85 C 0.3419(3) 0.6415(3) 0.3949(3) 0.0267(11) Uani 1 1 d . . . . .
C55 C 0.1070(4) 0.6526(3) 0.6514(3) 0.0318(12) Uani 1 1 d . . . . .
C83 C 0.3654(4) 0.7194(3) 0.3067(3) 0.0270(11) Uani 1 1 d . . . . .
C87 C 0.2666(4) 0.8376(3) 0.2764(3) 0.0304(12) Uani 1 1 d . . . . .
C41 C 0.5712(4) 0.3963(3) 0.3739(3) 0.0285(11) Uani 1 1 d . . . . .
C35 C 0.2085(4) 0.5310(3) 0.6113(3) 0.0284(11) Uani 1 1 d . . . . .
C101 C 0.6866(4) 0.8212(3) 0.0671(3) 0.0306(12) Uani 1 1 d . . . . .
C31 C 0.3040(4) 0.3708(3) 0.6968(3) 0.0315(12) Uani 1 1 d . . . . .
C72 C 0.6976(4) 0.5041(3) 0.1544(3) 0.0294(11) Uani 1 1 d . . . . .
C52 C -0.0357(4) 0.6070(4) 0.6505(3) 0.0362(13) Uani 1 1 d . . . . .
H52 H -0.084545 0.590909 0.650848 0.043 Uiso 1 1 calc R . . . .
C81 C 0.4261(4) 0.8016(3) 0.2186(3) 0.0305(12) Uani 1 1 d . . . . .
C77 C 0.6407(4) 0.7687(3) 0.1138(3) 0.0303(12) Uani 1 1 d . . . . .
C78 C 0.5571(4) 0.7969(3) 0.1550(3) 0.0308(12) Uani 1 1 d . . . . .
C33 C 0.1827(4) 0.4645(3) 0.7212(3) 0.0346(12) Uani 1 1 d . . . . .
H33 H 0.128607 0.496713 0.742406 0.042 Uiso 1 1 calc R . . . .
C91 C 0.1026(4) 0.9322(3) 0.2909(3) 0.0325(12) Uani 1 1 d . . . . .
H91 H 0.045794 0.964847 0.295994 0.039 Uiso 1 1 calc R . . . .
C53 C -0.0499(4) 0.6775(3) 0.6701(3) 0.0350(13) Uani 1 1 d . . . . .
C42 C 0.5973(4) 0.3240(3) 0.3953(3) 0.0300(11) Uani 1 1 d . . . . .
H42 H 0.641496 0.286070 0.371194 0.036 Uiso 1 1 calc R . . . .
C105 C 0.7175(4) 0.8859(3) -0.0384(3) 0.0311(12) Uani 1 1 d . . . . .
C32 C 0.2277(4) 0.4023(3) 0.7472(3) 0.0333(12) Uani 1 1 d . . . . .
H32 H 0.211849 0.382754 0.790761 0.040 Uiso 1 1 calc R . . . .
C89 C 0.2369(4) 0.8933(3) 0.3185(3) 0.0306(12) Uani 1 1 d . . . . .
H89 H 0.273243 0.898052 0.342451 0.037 Uiso 1 1 calc R . . . .
C58 C 0.6211(4) 0.1832(3) 0.4673(3) 0.0318(12) Uani 1 1 d . . . . .
C54 C 0.0227(4) 0.6985(3) 0.6697(3) 0.0324(12) Uani 1 1 d . . . . .
H54 H 0.014586 0.746123 0.682494 0.039 Uiso 1 1 calc R . . . .
C114 C 0.8803(4) 0.3160(3) 0.0631(3) 0.0348(13) Uani 1 1 d . . . . .
H114 H 0.921218 0.273820 0.042868 0.042 Uiso 1 1 calc R . . . .
C106 C 0.6740(4) 0.8395(3) 0.0058(3) 0.0295(11) Uani 1 1 d . . . . .
H106 H 0.635121 0.819692 -0.005570 0.035 Uiso 1 1 calc R . . . .
C82 C 0.3548(4) 0.7846(3) 0.2670(3) 0.0290(11) Uani 1 1 d . . . . .
C116 C 0.7356(4) 0.3961(4) 0.0896(3) 0.0348(13) Uani 1 1 d . . . . .
H116 H 0.676876 0.409859 0.087501 0.042 Uiso 1 1 calc R . . . .
C46 C 0.5316(4) 0.1836(3) 0.6079(3) 0.0343(12) Uani 1 1 d . . . . .
H46 H 0.573969 0.137892 0.597779 0.041 Uiso 1 1 calc R . . . .
C88 C 0.2143(4) 0.8302(3) 0.2415(3) 0.0331(12) Uani 1 1 d . . . . .
H88 H 0.235780 0.792762 0.212053 0.040 Uiso 1 1 calc R . . . .
C117 C 1.0031(4) 0.3391(4) 0.0981(3) 0.0369(13) Uani 1 1 d . . . . .
C63 C 0.7655(4) 0.1007(4) 0.4350(3) 0.0392(14) Uani 1 1 d . . . . .
H63 H 0.825516 0.087518 0.433802 0.047 Uiso 1 1 calc R . . . .
C79 C 0.5079(4) 0.8719(3) 0.1506(3) 0.0349(13) Uani 1 1 d . . . . .
H79 H 0.528910 0.911760 0.125402 0.042 Uiso 1 1 calc R . . . .
C44 C 0.5583(4) 0.2507(3) 0.4981(3) 0.0292(11) Uani 1 1 d . . . . .
C92 C 0.1295(4) 0.8773(4) 0.2488(3) 0.0351(13) Uani 1 1 d . . . . .
C97 C 0.1220(4) 1.0048(3) 0.3718(3) 0.0370(13) Uani 1 1 d . . . . .
C47 C 0.4764(4) 0.2016(3) 0.6663(3) 0.0347(13) Uani 1 1 d . . . . .
H47 H 0.473307 0.171652 0.705602 0.042 Uiso 1 1 calc R . . . .
C59 C 0.5911(4) 0.1406(4) 0.4374(3) 0.0422(15) Uani 1 1 d . . . . .
C65 C 0.7090(4) 0.1630(3) 0.4665(3) 0.0336(12) Uani 1 1 d . . . . .
C107 C 0.7014(4) 0.9062(3) -0.1054(3) 0.0352(13) Uani 1 1 d . . . . .
C74 C 0.7652(4) 0.5880(4) 0.0683(3) 0.0374(13) Uani 1 1 d . . . . .
H74 H 0.808693 0.552219 0.041368 0.045 Uiso 1 1 calc R . . . .
C75 C 0.7543(4) 0.6618(4) 0.0602(3) 0.0382(14) Uani 1 1 d . . . . .
H75 H 0.790338 0.687769 0.027760 0.046 Uiso 1 1 calc R . . . .
C21 C 0.0007(5) 0.7556(4) 0.4532(4) 0.0518(16) Uani 1 1 d . U . . .
C56 C 0.1814(4) 0.6779(4) 0.6566(3) 0.0426(15) Uani 1 1 d . . . . .
H56A H 0.198177 0.653372 0.695247 0.064 Uiso 1 1 calc GR . . . .
H56B H 0.163171 0.731482 0.659553 0.064 Uiso 1 1 calc GR . . . .
H56C H 0.231556 0.665343 0.618305 0.064 Uiso 1 1 calc GR . . . .
C115 C 0.7957(4) 0.3334(4) 0.0593(3) 0.0387(14) Uani 1 1 d . . . . .
C80 C 0.4255(4) 0.8757(3) 0.1892(3) 0.0373(13) Uani 1 1 d . . . . .
H80 H 0.377102 0.918175 0.195713 0.045 Uiso 1 1 calc R . . . .
C64 C 0.7431(5) 0.2073(4) 0.4989(4) 0.0456(15) Uani 1 1 d . . . . .
H64A H 0.718576 0.260124 0.489503 0.068 Uiso 1 1 calc GR . . . .
H64B H 0.807084 0.195322 0.482593 0.068 Uiso 1 1 calc GR . . . .
H64C H 0.725639 0.195370 0.545617 0.068 Uiso 1 1 calc GR . . . .
C104 C 0.7746(4) 0.9138(4) -0.0205(3) 0.0376(13) Uani 1 1 d . . . . .
H104 H 0.804774 0.945730 -0.050778 0.045 Uiso 1 1 calc R . . . .
C51 C 0.0595(4) 0.4844(4) 0.6096(4) 0.0446(15) Uani 1 1 d . . . . .
H51A H 0.096462 0.480413 0.564844 0.067 Uiso 1 1 calc GR . . . .
H51B H 0.002258 0.477692 0.612898 0.067 Uiso 1 1 calc GR . . . .
H51C H 0.087603 0.446215 0.637595 0.067 Uiso 1 1 calc GR . . . .
F4A F 0.2368(9) 0.2976(6) 0.4292(6) 0.074(3) Uani 0.567(9) 1 d D U P A 2
C62 C 0.7371(5) 0.0580(4) 0.4059(3) 0.0451(15) Uani 1 1 d . . . . .
C57 C -0.1398(4) 0.7261(4) 0.6914(4) 0.0499(17) Uani 1 1 d . . . . .
H57A H -0.160984 0.746780 0.653684 0.075 Uiso 1 1 calc GR . . . .
H57B H -0.139329 0.766325 0.713995 0.075 Uiso 1 1 calc GR . . . .
H57C H -0.178668 0.697409 0.720523 0.075 Uiso 1 1 calc GR . . . .
C102 C 0.7433(4) 0.8500(4) 0.0837(3) 0.0417(15) Uani 1 1 d . . . . .
H102 H 0.751200 0.837984 0.125506 0.050 Uiso 1 1 calc R . . . .
C110 C 0.6039(4) 0.9462(4) -0.0960(3) 0.0413(14) Uani 1 1 d . . . . .
H11A H 0.567886 0.913507 -0.069953 0.062 Uiso 1 1 calc GR . . . .
H11B H 0.592552 0.959269 -0.138110 0.062 Uiso 1 1 calc GR . . . .
H11C H 0.589057 0.991100 -0.073802 0.062 Uiso 1 1 calc GR . . . .
C120 C 1.0603(4) 0.2680(4) 0.0669(3) 0.0435(15) Uani 1 1 d . . . . .
H12A H 1.034538 0.227068 0.087953 0.065 Uiso 1 1 calc GR . . . .
H12B H 1.119127 0.257679 0.071756 0.065 Uiso 1 1 calc GR . . . .
H12C H 1.063928 0.273593 0.020945 0.065 Uiso 1 1 calc GR . . . .
C61 C 0.6496(5) 0.0787(4) 0.4070(4) 0.0513(17) Uani 1 1 d . . . . .
H61 H 0.629144 0.049925 0.386597 0.062 Uiso 1 1 calc R . . . .
C108 C 0.7253(5) 0.8362(4) -0.1404(3) 0.0475(16) Uani 1 1 d . . . . .
H10A H 0.787903 0.811991 -0.147574 0.071 Uiso 1 1 calc GR . . . .
H10B H 0.712420 0.849217 -0.181985 0.071 Uiso 1 1 calc GR . . . .
H10C H 0.691041 0.802508 -0.113985 0.071 Uiso 1 1 calc GR . . . .
C93 C 0.0732(5) 0.8694(4) 0.2085(4) 0.0484(17) Uani 1 1 d . . . . .
C109 C 0.7545(5) 0.9584(4) -0.1488(3) 0.0460(16) Uani 1 1 d . . . . .
H10D H 0.738165 1.004676 -0.128220 0.069 Uiso 1 1 calc GR . . . .
H10E H 0.742251 0.968685 -0.190617 0.069 Uiso 1 1 calc GR . . . .
H10F H 0.817159 0.935046 -0.155146 0.069 Uiso 1 1 calc GR . . . .
C119 C 1.0430(4) 0.4027(4) 0.0622(4) 0.0470(16) Uani 1 1 d . . . . .
H11D H 1.042358 0.408340 0.017171 0.070 Uiso 1 1 calc GR . . . .
H11E H 1.103519 0.391690 0.063888 0.070 Uiso 1 1 calc GR . . . .
H11F H 1.008610 0.448572 0.082857 0.070 Uiso 1 1 calc GR . . . .
C121 C 0.7680(5) 0.2875(5) 0.0228(4) 0.0522(17) Uani 1 1 d . U . . .
C118 C 1.0049(5) 0.3306(4) 0.1678(3) 0.0509(17) Uani 1 1 d . . . . .
H11G H 0.971629 0.376843 0.188104 0.076 Uiso 1 1 calc GR . . . .
H11H H 1.065664 0.318737 0.169047 0.076 Uiso 1 1 calc GR . . . .
H11I H 0.978590 0.290674 0.191144 0.076 Uiso 1 1 calc GR . . . .
C103 C 0.7890(5) 0.8966(4) 0.0395(3) 0.0501(17) Uani 1 1 d D . . . .
F1A F 0.2578(6) 0.3949(5) 0.3267(4) 0.061(2) Uani 0.567(9) 1 d D U P A 2
C60 C 0.4972(5) 0.1610(5) 0.4374(5) 0.066(2) Uani 1 1 d . . . . .
H60A H 0.461828 0.143060 0.478623 0.099 Uiso 1 1 calc GR . . . .
H60B H 0.492273 0.138429 0.402077 0.099 Uiso 1 1 calc GR . . . .
H60C H 0.475999 0.214785 0.431629 0.099 Uiso 1 1 calc GR . . . .
C24 C 0.0965(6) 0.6237(5) 0.4030(6) 0.071(2) Uani 1 1 d . U . . .
H24 H 0.129596 0.577867 0.385312 0.085 Uiso 1 1 calc R . . . .
C22 C 0.0597(6) 0.7545(5) 0.3928(4) 0.0577(18) Uani 1 1 d . U . . .
H22 H 0.067910 0.799400 0.368804 0.069 Uiso 1 1 calc R . . . .
F2A F 0.2981(9) 0.4772(5) 0.3947(6) 0.075(3) Uani 0.567(9) 1 d D U P A 2
C66 C 0.7997(6) -0.0090(5) 0.3728(4) 0.062(2) Uani 1 1 d . . . . .
H66A H 0.851588 0.004407 0.342967 0.093 Uiso 1 1 calc GR . . . .
H66B H 0.770891 -0.027803 0.348821 0.093 Uiso 1 1 calc GR . . . .
H66C H 0.817353 -0.047306 0.405235 0.093 Uiso 1 1 calc GR . . . .
C20 C -0.0096(7) 0.6916(5) 0.4899(4) 0.070(2) Uani 1 1 d . U . . .
H20 H -0.049187 0.692948 0.532069 0.084 Uiso 1 1 calc R . . . .
F3A F 0.2748(7) 0.3802(6) 0.4953(4) 0.078(3) Uani 0.567(9) 1 d D U P A 2
F5A F 0.1513(6) 0.4357(6) 0.4404(5) 0.082(3) Uani 0.567(9) 1 d D U P A 2
C95 C 0.1040(8) 0.9057(7) 0.1417(5) 0.085(3) Uani 1 1 d . . . . .
H95A H 0.096926 0.958119 0.144836 0.127 Uiso 1 1 calc GR . . . .
H95B H 0.069159 0.900746 0.114938 0.127 Uiso 1 1 calc GR . . . .
H95C H 0.165897 0.881684 0.122179 0.127 Uiso 1 1 calc GR . . . .
F6A F 0.3878(6) 0.3367(6) 0.3857(7) 0.084(3) Uani 0.567(9) 1 d D U P A 2
C23 C 0.1061(6) 0.6888(5) 0.3676(5) 0.065(2) Uani 1 1 d . U . . .
H23 H 0.145512 0.687796 0.325316 0.078 Uiso 1 1 calc R . . . .
C98 C 0.1381(7) 0.9749(5) 0.4367(4) 0.070(3) Uani 1 1 d . . . . .
H98A H 0.105546 0.937781 0.456502 0.106 Uiso 1 1 calc GR . . . .
H98B H 0.118305 1.015396 0.465012 0.106 Uiso 1 1 calc GR . . . .
H98C H 0.200824 0.952213 0.430505 0.106 Uiso 1 1 calc GR . . . .
C19 C 0.0389(8) 0.6249(5) 0.4641(5) 0.078(3) Uani 1 1 d . U . . .
H19 H 0.032462 0.579863 0.488592 0.094 Uiso 1 1 calc R . . . .
C125 C 0.8528(6) 0.9281(5) 0.0572(4) 0.073(2) Uani 1 1 d D U . . .
C99 C 0.1739(7) 1.0618(5) 0.3417(5) 0.078(3) Uani 1 1 d . . . . .
H99A H 0.236666 1.037752 0.333456 0.118 Uiso 1 1 calc GR . . . .
H99B H 0.156916 1.100562 0.371327 0.118 Uiso 1 1 calc GR . . . .
H99C H 0.161537 1.083660 0.300943 0.118 Uiso 1 1 calc GR . . . .
C100 C 0.0264(6) 1.0438(5) 0.3830(5) 0.070(3) Uani 1 1 d . . . . .
H10G H 0.015141 1.063844 0.341535 0.105 Uiso 1 1 calc GR . . . .
H10H H 0.010640 1.084178 0.410787 0.105 Uiso 1 1 calc GR . . . .
H10I H -0.008734 1.008795 0.403857 0.105 Uiso 1 1 calc GR . . . .
C94 C 0.0787(7) 0.7899(5) 0.2048(5) 0.071(3) Uani 1 1 d . . . . .
H94A H 0.138088 0.764918 0.180284 0.107 Uiso 1 1 calc GR . . . .
H94B H 0.036670 0.786951 0.183358 0.107 Uiso 1 1 calc GR . . . .
H94C H 0.065034 0.765816 0.248546 0.107 Uiso 1 1 calc GR . . . .
C96 C -0.0245(6) 0.9005(8) 0.2422(6) 0.093(4) Uani 1 1 d . . . . .
H96A H -0.037461 0.882376 0.287836 0.140 Uiso 1 1 calc GR . . . .
H96B H -0.059602 0.884457 0.221616 0.140 Uiso 1 1 calc GR . . . .
H96C H -0.038861 0.954569 0.238822 0.140 Uiso 1 1 calc GR . . . .
C28 C 0.3055(5) 0.1710(4) 0.6115(4) 0.096(3) Uani 1 1 d . U . . .
H28 H 0.358983 0.136904 0.592085 0.115 Uiso 1 1 calc R . . . .
C29 C 0.2641(6) 0.2264(5) 0.5735(3) 0.098(3) Uani 1 1 d G U . . .
H29 H 0.289333 0.230164 0.528105 0.117 Uiso 1 1 calc R . . . .
C30 C 0.1858(6) 0.2762(4) 0.6020(4) 0.098(3) Uani 1 1 d G U . . .
H30 H 0.157534 0.314070 0.576025 0.118 Uiso 1 1 calc R . . . .
C25 C 0.1489(5) 0.2707(5) 0.6685(4) 0.113(4) Uani 1 1 d G U . . .
H25 H 0.095383 0.304717 0.687925 0.136 Uiso 1 1 calc R . . . .
C26 C 0.1903(6) 0.2153(5) 0.7065(3) 0.116(4) Uani 1 1 d G U . . .
H26 H 0.165031 0.211458 0.751906 0.139 Uiso 1 1 calc R . . . .
C27 C 0.2686(6) 0.1654(4) 0.6780(4) 0.091(3) Uani 1 1 d G U . . .
C7 C 0.3544(6) 0.1368(4) 0.3408(4) 0.098(3) Uani 1 1 d . U . . .
H7 H 0.345211 0.177954 0.310613 0.117 Uiso 1 1 calc R . . . .
C8 C 0.3050(5) 0.1414(4) 0.4051(5) 0.104(3) Uani 1 1 d G U . . .
H8 H 0.262018 0.185820 0.418848 0.125 Uiso 1 1 calc R . . . .
C9 C 0.3184(5) 0.0811(4) 0.4494(3) 0.101(3) Uani 1 1 d G U . . .
H9 H 0.284611 0.084342 0.493324 0.122 Uiso 1 1 calc R . . . .
C10 C 0.3812(5) 0.0162(3) 0.4293(3) 0.083(3) Uani 1 1 d G U . . .
H10 H 0.390396 -0.025002 0.459566 0.099 Uiso 1 1 calc R . . . .
C11 C 0.4306(5) 0.0115(3) 0.3650(4) 0.091(3) Uani 1 1 d G U . . .
H11 H 0.473590 -0.032869 0.351332 0.109 Uiso 1 1 calc R . . . .
C12 C 0.4172(5) 0.0718(5) 0.3208(3) 0.089(3) Uani 1 1 d G U . . .
F1 F 0.2077(10) 0.4523(8) 0.3495(7) 0.088(4) Uani 0.433(9) 1 d D U P A 1
C18 C 0.4401(5) 0.8178(5) -0.0100(5) 0.102(3) Uani 1 1 d . U . . .
C13 C 0.4547(7) 0.7719(7) 0.0437(4) 0.114(3) Uani 1 1 d G U . . .
H13 H 0.423158 0.787262 0.085836 0.137 Uiso 1 1 calc R . . . .
C14 C 0.5154(8) 0.7034(6) 0.0358(5) 0.138(5) Uani 1 1 d G U . . .
H14 H 0.525420 0.671957 0.072441 0.166 Uiso 1 1 calc R . . . .
C15 C 0.5616(7) 0.6808(5) -0.0259(7) 0.141(5) Uani 1 1 d G U . . .
H15 H 0.603122 0.634000 -0.031322 0.169 Uiso 1 1 calc R . . . .
C16 C 0.5470(6) 0.7268(6) -0.0796(5) 0.129(4) Uani 1 1 d G U . . .
H16 H 0.578563 0.711349 -0.121691 0.154 Uiso 1 1 calc R . . . .
C17 C 0.4863(6) 0.7953(5) -0.0716(4) 0.098(3) Uani 1 1 d G U . . .
H17 H 0.476300 0.826655 -0.108297 0.117 Uiso 1 1 calc R . . . .
C123 C 0.6728(9) 0.3196(8) 0.0202(8) 0.067(4) Uani 0.647(16) 1 d . U P B 2
H12D H 0.632690 0.310466 0.062504 0.100 Uiso 0.647(16) 1 calc GR . P B 2
H12E H 0.663126 0.295873 -0.012342 0.100 Uiso 0.647(16) 1 calc GR . P B 2
H12F H 0.662074 0.372876 0.008842 0.100 Uiso 0.647(16) 1 calc GR . P B 2
C124 C 0.7820(12) 0.2084(8) 0.0517(9) 0.078(5) Uani 0.647(16) 1 d . U P B 2
H12G H 0.844140 0.187229 0.048736 0.117 Uiso 0.647(16) 1 calc GR . P B 2
H12H H 0.763663 0.179446 0.028029 0.117 Uiso 0.647(16) 1 calc GR . P B 2
H12I H 0.747177 0.207424 0.097102 0.117 Uiso 0.647(16) 1 calc GR . P B 2
F4 F 0.3572(12) 0.3232(10) 0.4412(12) 0.123(6) Uani 0.433(9) 1 d D U P A 1
C122 C 0.8253(12) 0.2860(11) -0.0476(7) 0.080(5) Uani 0.647(16) 1 d . U P B 2
H12J H 0.814502 0.335949 -0.068796 0.119 Uiso 0.647(16) 1 calc GR . P B 2
H12K H 0.810894 0.253101 -0.070175 0.119 Uiso 0.647(16) 1 calc GR . P B 2
H12L H 0.887167 0.267979 -0.048719 0.119 Uiso 0.647(16) 1 calc GR . P B 2
F2 F 0.3305(11) 0.3355(9) 0.3260(7) 0.108(5) Uani 0.433(9) 1 d D U P A 1
C128 C 0.9421(8) 0.9097(9) 0.0061(8) 0.078(4) Uani 0.588(15) 1 d D U P C 1
H12M H 0.961915 0.856437 0.001474 0.117 Uiso 0.588(15) 1 calc GR . P C 1
H12N H 0.984661 0.925048 0.019519 0.117 Uiso 0.588(15) 1 calc GR . P C 1
H12O H 0.936693 0.936013 -0.035282 0.117 Uiso 0.588(15) 1 calc GR . P C 1
C127 C 0.8202(11) 1.0155(6) 0.0480(9) 0.084(5) Uani 0.588(15) 1 d D U P C 1
H12P H 0.826251 1.030689 0.002241 0.125 Uiso 0.588(15) 1 calc GR . P C 1
H12Q H 0.855574 1.037750 0.063244 0.125 Uiso 0.588(15) 1 calc GR . P C 1
H12R H 0.758539 1.031913 0.072935 0.125 Uiso 0.588(15) 1 calc GR . P C 1
C126 C 0.9170(12) 0.8598(9) 0.0830(10) 0.067(5) Uani 0.412(15) 1 d D U P C 2
H12S H 0.883063 0.831000 0.116976 0.101 Uiso 0.412(15) 1 calc GR . P C 2
H12T H 0.954268 0.877208 0.100607 0.101 Uiso 0.412(15) 1 calc GR . P C 2
H12U H 0.953818 0.828743 0.047530 0.101 Uiso 0.412(15) 1 calc GR . P C 2
F5 F 0.2211(12) 0.4496(9) 0.4673(7) 0.107(5) Uani 0.433(9) 1 d D U P A 1
Cl3 Cl 0.3190(6) 0.6453(4) 0.1859(4) 0.234(4) Uani 1 1 d . U . . .
C1 C 0.847(2) 0.2185(17) -0.0067(16) 0.079(9) Uani 0.353(16) 1 d . U P B 1
H1A H 0.893665 0.236403 -0.038922 0.118 Uiso 0.353(16) 1 calc GR . P B 1
H1B H 0.825050 0.188569 -0.027136 0.118 Uiso 0.353(16) 1 calc GR . P B 1
H1C H 0.869088 0.188320 0.027952 0.118 Uiso 0.353(16) 1 calc GR . P B 1
C2 C 0.709(3) 0.239(2) 0.0756(19) 0.099(11) Uani 0.353(16) 1 d . U P B 1
H2A H 0.735216 0.220322 0.111353 0.148 Uiso 0.353(16) 1 calc GR . P B 1
H2B H 0.707687 0.197257 0.055413 0.148 Uiso 0.353(16) 1 calc GR . P B 1
H2C H 0.649655 0.269849 0.092119 0.148 Uiso 0.353(16) 1 calc GR . P B 1
C3 C 0.746(3) 0.341(3) -0.038(2) 0.119(14) Uani 0.353(16) 1 d . U P B 1
H3A H 0.682285 0.363990 -0.027613 0.179 Uiso 0.353(16) 1 calc GR . P B 1
H3B H 0.763997 0.312332 -0.075714 0.179 Uiso 0.353(16) 1 calc GR . P B 1
H3C H 0.776633 0.379817 -0.047879 0.179 Uiso 0.353(16) 1 calc GR . P B 1
F6 F 0.3549(10) 0.4468(8) 0.3670(8) 0.083(4) Uani 0.433(9) 1 d D U P A 1
F3 F 0.1995(9) 0.3257(9) 0.4286(9) 0.077(4) Uani 0.433(9) 1 d D U P A 1
C4 C 0.3826(7) 0.5672(6) 0.1756(8) 0.147(5) Uani 1 1 d . U . . .
C5 C 0.3837(8) 0.5191(10) 0.2304(6) 0.151(4) Uani 1 1 d G U . . .
H5 H 0.347787 0.535212 0.271574 0.182 Uiso 1 1 calc R . . . .
C6 C 0.4373(11) 0.4475(9) 0.2252(7) 0.179(6) Uani 1 1 d G U . . .
H6 H 0.438074 0.414613 0.262655 0.214 Uiso 1 1 calc R . . . .
C1A C 0.4899(9) 0.4239(7) 0.1650(9) 0.192(7) Uani 1 1 d G U . . .
H1AA H 0.526569 0.374921 0.161359 0.231 Uiso 1 1 calc R . . . .
C1B C 0.4889(9) 0.4719(9) 0.1101(7) 0.173(6) Uani 1 1 d G U . . .
H1BA H 0.524778 0.455827 0.068981 0.208 Uiso 1 1 calc R . . . .
C1C C 0.4352(10) 0.5436(8) 0.1154(6) 0.155(5) Uani 1 1 d G U . . .
H1CA H 0.434491 0.576427 0.077898 0.185 Uiso 1 1 calc R . . . .
C1D C 0.8558(14) 0.9108(12) 0.1243(7) 0.102(6) Uani 0.588(15) 1 d D U P C 1
H1DA H 0.796251 0.924656 0.153477 0.153 Uiso 0.588(15) 1 calc GR . P C 1
H1DB H 0.891722 0.938341 0.132788 0.153 Uiso 0.588(15) 1 calc GR . P C 1
H1DC H 0.881339 0.857697 0.131365 0.153 Uiso 0.588(15) 1 calc GR . P C 1
C1E C 0.8045(14) 0.9776(12) 0.1114(10) 0.086(6) Uani 0.412(15) 1 d D U P C 2
H1EA H 0.757975 1.016915 0.099003 0.129 Uiso 0.412(15) 1 calc GR . P C 2
H1EB H 0.845351 0.999444 0.120549 0.129 Uiso 0.412(15) 1 calc GR . P C 2
H1EC H 0.778739 0.948756 0.149966 0.129 Uiso 0.412(15) 1 calc GR . P C 2
C1F C 0.9027(16) 0.9673(15) -0.0002(10) 0.105(8) Uani 0.412(15) 1 d D U P C 2
H1FA H 0.913754 0.942444 -0.038960 0.157 Uiso 0.412(15) 1 calc GR . P C 2
H1FB H 0.958577 0.966805 0.005843 0.157 Uiso 0.412(15) 1 calc GR . P C 2
H1FC H 0.868420 1.018517 -0.004971 0.157 Uiso 0.412(15) 1 calc GR . P C 2

loop_
_atom_site_aniso_label
_atom_site_aniso_U_11
_atom_site_aniso_U_22
_atom_site_aniso_U_33
_atom_site_aniso_U_23
_atom_site_aniso_U_13
_atom_site_aniso_U_12
Sb1 0.0552(3) 0.0499(3) 0.1037(5) -0.0223(3) -0.0429(3) -0.0076(2)
Ni1 0.0223(4) 0.0250(4) 0.0216(4) -0.0031(3) -0.0029(3) -0.0039(3)
Ni2 0.0217(4) 0.0262(5) 0.0222(4) -0.0017(3) -0.0012(3) -0.0021(4)
Cl4 0.126(3) 0.0792(17) 0.098(2) -0.0422(16) -0.0197(18) 0.0059(17)
Cl2 0.182(4) 0.163(4) 0.0764(19) -0.001(2) -0.044(2) -0.086(3)
Cl1 0.156(3) 0.182(4) 0.133(3) 0.079(3) -0.082(3) -0.112(3)
Cl5 0.110(3) 0.153(4) 0.224(5) -0.098(4) -0.029(3) -0.034(3)
N6 0.020(2) 0.028(2) 0.023(2) -0.0034(17) -0.0042(17) -0.0038(17)
N2 0.026(2) 0.028(2) 0.024(2) -0.0021(18) -0.0039(18) -0.0055(18)
N4 0.020(2) 0.023(2) 0.023(2) -0.0045(17) 0.0003(17) -0.0018(17)
N7 0.023(2) 0.031(2) 0.023(2) -0.0061(18) -0.0009(17) -0.0023(18)
N10 0.023(2) 0.025(2) 0.025(2) -0.0031(17) -0.0040(17) -0.0022(17)
N8 0.026(2) 0.032(2) 0.026(2) -0.0002(18) -0.0054(18) -0.0052(19)
N3 0.024(2) 0.026(2) 0.023(2) -0.0043(17) -0.0020(17) -0.0055(18)
N5 0.027(2) 0.029(2) 0.027(2) -0.0021(18) -0.0067(18) -0.0059(19)
N9 0.027(2) 0.029(2) 0.025(2) -0.0015(18) -0.0039(18) -0.0021(19)
N1 0.031(2) 0.036(3) 0.028(2) -0.0016(19) -0.0060(19) -0.005(2)
C39 0.022(3) 0.031(3) 0.024(2) -0.007(2) -0.006(2) -0.004(2)
C40 0.024(3) 0.024(3) 0.024(2) -0.003(2) -0.003(2) -0.005(2)
C38 0.025(3) 0.025(3) 0.027(3) -0.005(2) -0.006(2) -0.003(2)
C36 0.020(2) 0.028(3) 0.024(2) -0.006(2) -0.002(2) -0.003(2)
C90 0.026(3) 0.030(3) 0.029(3) -0.004(2) -0.003(2) 0.000(2)
C48 0.037(3) 0.028(3) 0.028(3) 0.000(2) -0.010(2) -0.008(2)
C86 0.023(3) 0.027(3) 0.026(3) -0.006(2) -0.004(2) -0.005(2)
C45 0.030(3) 0.026(3) 0.034(3) -0.007(2) -0.008(2) -0.003(2)
C49 0.023(3) 0.031(3) 0.019(2) -0.004(2) 0.0004(19) -0.004(2)
C111 0.026(3) 0.029(3) 0.025(3) -0.003(2) 0.001(2) -0.005(2)
C67 0.020(2) 0.030(3) 0.024(2) -0.002(2) -0.004(2) -0.007(2)
C68 0.023(3) 0.028(3) 0.025(3) -0.006(2) -0.003(2) -0.004(2)
C43 0.024(3) 0.027(3) 0.028(3) -0.004(2) -0.005(2) -0.002(2)
C76 0.027(3) 0.036(3) 0.027(3) 0.000(2) -0.003(2) -0.010(2)
C37 0.021(3) 0.027(3) 0.032(3) -0.004(2) -0.005(2) -0.002(2)
C113 0.028(3) 0.033(3) 0.026(3) -0.002(2) -0.002(2) -0.006(2)
C112 0.032(3) 0.031(3) 0.024(3) -0.004(2) -0.004(2) -0.008(2)
C34 0.025(3) 0.033(3) 0.020(2) -0.005(2) -0.002(2) -0.007(2)
C50 0.030(3) 0.032(3) 0.031(3) -0.004(2) -0.008(2) -0.006(2)
C84 0.023(3) 0.027(3) 0.031(3) -0.006(2) -0.001(2) -0.002(2)
C69 0.022(3) 0.029(3) 0.026(3) -0.005(2) -0.003(2) -0.004(2)
C73 0.028(3) 0.034(3) 0.027(3) -0.005(2) -0.004(2) -0.005(2)
C71 0.023(3) 0.028(3) 0.027(3) -0.005(2) -0.001(2) -0.004(2)
C70 0.023(3) 0.030(3) 0.029(3) -0.007(2) -0.001(2) -0.002(2)
C85 0.023(3) 0.032(3) 0.023(2) -0.009(2) 0.000(2) -0.007(2)
C55 0.031(3) 0.035(3) 0.024(3) -0.005(2) -0.005(2) -0.004(2)
C83 0.025(3) 0.029(3) 0.024(2) -0.004(2) -0.005(2) -0.006(2)
C87 0.023(3) 0.031(3) 0.031(3) 0.005(2) -0.004(2) -0.005(2)
C41 0.025(3) 0.028(3) 0.030(3) -0.004(2) -0.008(2) -0.003(2)
C35 0.023(3) 0.031(3) 0.030(3) -0.005(2) -0.005(2) -0.006(2)
C101 0.028(3) 0.032(3) 0.026(3) 0.002(2) -0.006(2) -0.003(2)
C31 0.032(3) 0.039(3) 0.022(3) 0.000(2) -0.007(2) -0.009(2)
C72 0.024(3) 0.034(3) 0.026(3) -0.004(2) -0.003(2) -0.005(2)
C52 0.026(3) 0.046(3) 0.035(3) -0.007(3) -0.006(2) -0.008(3)
C81 0.027(3) 0.030(3) 0.027(3) -0.001(2) -0.006(2) 0.001(2)
C77 0.024(3) 0.035(3) 0.028(3) 0.002(2) -0.008(2) -0.005(2)
C78 0.029(3) 0.036(3) 0.023(3) 0.001(2) -0.005(2) -0.006(2)
C33 0.029(3) 0.039(3) 0.032(3) -0.003(2) -0.004(2) -0.009(2)
C91 0.025(3) 0.034(3) 0.034(3) -0.006(2) -0.009(2) 0.002(2)
C53 0.033(3) 0.037(3) 0.028(3) -0.005(2) -0.007(2) -0.001(2)
C42 0.024(3) 0.030(3) 0.030(3) -0.006(2) -0.003(2) -0.002(2)
C105 0.030(3) 0.029(3) 0.029(3) -0.004(2) -0.007(2) -0.001(2)
C32 0.031(3) 0.042(3) 0.022(3) -0.002(2) -0.003(2) -0.007(2)
C89 0.028(3) 0.035(3) 0.026(3) -0.005(2) -0.007(2) -0.006(2)
C58 0.035(3) 0.027(3) 0.029(3) -0.004(2) -0.006(2) -0.003(2)
C54 0.035(3) 0.028(3) 0.027(3) -0.006(2) -0.002(2) -0.004(2)
C114 0.036(3) 0.030(3) 0.031(3) -0.009(2) 0.000(2) -0.004(2)
C106 0.028(3) 0.026(3) 0.031(3) -0.003(2) -0.007(2) -0.002(2)
C82 0.029(3) 0.026(3) 0.029(3) -0.005(2) -0.008(2) -0.001(2)
C116 0.025(3) 0.045(3) 0.031(3) -0.009(2) -0.003(2) -0.007(2)
C46 0.036(3) 0.032(3) 0.032(3) -0.005(2) -0.011(2) -0.001(2)
C88 0.029(3) 0.034(3) 0.032(3) -0.010(2) -0.004(2) -0.003(2)
C117 0.028(3) 0.041(3) 0.036(3) -0.009(3) -0.005(2) -0.001(3)
C63 0.034(3) 0.038(3) 0.036(3) -0.006(3) -0.006(3) 0.001(3)
C79 0.033(3) 0.033(3) 0.030(3) 0.007(2) -0.003(2) -0.007(2)
C44 0.026(3) 0.029(3) 0.032(3) -0.003(2) -0.006(2) -0.008(2)
C92 0.026(3) 0.043(3) 0.033(3) -0.011(3) -0.007(2) -0.001(2)
C97 0.035(3) 0.035(3) 0.037(3) -0.008(3) -0.009(3) -0.002(3)
C47 0.038(3) 0.032(3) 0.030(3) 0.000(2) -0.009(2) -0.005(2)
C59 0.038(3) 0.040(3) 0.049(4) -0.015(3) -0.013(3) -0.004(3)
C65 0.036(3) 0.030(3) 0.031(3) -0.001(2) -0.008(2) -0.006(2)
C107 0.036(3) 0.037(3) 0.030(3) 0.002(2) -0.011(2) -0.007(3)
C74 0.033(3) 0.039(3) 0.030(3) -0.004(2) 0.003(2) -0.006(3)
C75 0.032(3) 0.039(3) 0.031(3) 0.002(2) 0.003(2) -0.006(3)
C21 0.056(4) 0.052(4) 0.047(4) -0.003(3) -0.017(3) -0.013(3)
C56 0.036(3) 0.045(4) 0.045(4) -0.014(3) -0.005(3) -0.009(3)
C115 0.032(3) 0.045(3) 0.034(3) -0.015(3) 0.004(2) -0.012(3)
C80 0.032(3) 0.034(3) 0.034(3) 0.003(2) -0.004(2) -0.001(2)
C64 0.038(4) 0.042(4) 0.055(4) -0.015(3) -0.015(3) -0.001(3)
C104 0.039(3) 0.042(3) 0.033(3) 0.006(3) -0.010(3) -0.018(3)
C51 0.032(3) 0.043(4) 0.062(4) -0.015(3) -0.013(3) -0.008(3)
F4A 0.095(8) 0.070(5) 0.081(6) -0.008(5) -0.034(7) -0.045(5)
C62 0.051(4) 0.037(3) 0.038(3) -0.010(3) -0.006(3) -0.002(3)
C57 0.033(3) 0.055(4) 0.055(4) -0.019(3) -0.009(3) 0.000(3)
C102 0.045(4) 0.055(4) 0.028(3) 0.008(3) -0.013(3) -0.021(3)
C110 0.043(4) 0.044(3) 0.036(3) 0.006(3) -0.017(3) -0.008(3)
C120 0.032(3) 0.042(4) 0.045(4) -0.005(3) -0.007(3) 0.003(3)
C61 0.054(4) 0.045(4) 0.060(4) -0.020(3) -0.020(4) -0.009(3)
C108 0.063(5) 0.042(4) 0.037(3) -0.004(3) -0.019(3) -0.008(3)
C93 0.036(4) 0.064(5) 0.048(4) -0.023(3) -0.015(3) -0.004(3)
C109 0.045(4) 0.050(4) 0.038(3) 0.009(3) -0.012(3) -0.013(3)
C119 0.028(3) 0.054(4) 0.054(4) -0.012(3) -0.002(3) -0.009(3)
C121 0.048(3) 0.058(3) 0.053(3) -0.020(3) -0.009(3) -0.015(3)
C118 0.044(4) 0.060(4) 0.043(4) -0.013(3) -0.017(3) 0.004(3)
C103 0.059(4) 0.063(5) 0.040(4) 0.009(3) -0.019(3) -0.035(4)
F1A 0.065(5) 0.082(6) 0.055(4) -0.010(4) -0.026(4) -0.034(5)
C60 0.045(4) 0.069(5) 0.092(6) -0.045(5) -0.019(4) -0.005(4)
C24 0.068(5) 0.055(4) 0.103(6) -0.020(4) -0.045(5) -0.005(4)
C22 0.056(5) 0.058(4) 0.061(4) 0.001(3) -0.015(3) -0.023(4)
F2A 0.099(7) 0.066(5) 0.087(6) 0.000(4) -0.052(6) -0.036(5)
C66 0.062(5) 0.050(4) 0.065(5) -0.027(4) -0.013(4) 0.005(4)
C20 0.105(7) 0.077(5) 0.036(4) 0.003(3) -0.020(4) -0.038(5)
F3A 0.101(7) 0.090(7) 0.074(5) -0.007(4) -0.035(5) -0.057(6)
F5A 0.059(4) 0.088(6) 0.090(6) -0.034(5) -0.008(4) -0.006(4)
C95 0.111(8) 0.113(9) 0.066(6) 0.021(6) -0.058(6) -0.060(7)
F6A 0.052(4) 0.089(6) 0.112(8) -0.018(6) -0.033(5) -0.004(4)
C23 0.046(4) 0.080(5) 0.068(5) -0.021(4) -0.001(4) -0.024(4)
C98 0.101(7) 0.053(5) 0.044(4) -0.018(4) -0.025(4) 0.013(5)
C19 0.128(9) 0.053(4) 0.075(5) 0.011(4) -0.053(5) -0.037(5)
C125 0.074(4) 0.089(4) 0.070(4) 0.003(3) -0.030(3) -0.040(3)
C99 0.093(7) 0.053(5) 0.085(7) -0.032(5) -0.006(5) -0.020(5)
C100 0.057(5) 0.072(6) 0.078(6) -0.046(5) -0.021(4) 0.012(4)
C94 0.079(6) 0.071(6) 0.083(6) -0.017(5) -0.044(5) -0.021(5)
C96 0.040(5) 0.162(12) 0.092(7) -0.072(8) -0.019(5) -0.014(6)
C28 0.098(6) 0.110(7) 0.082(5) 0.001(5) -0.039(5) -0.021(5)
C29 0.110(7) 0.101(7) 0.080(5) -0.014(5) -0.034(5) -0.014(5)
C30 0.105(7) 0.090(6) 0.108(6) -0.019(5) -0.045(5) -0.017(5)
C25 0.117(7) 0.092(6) 0.120(6) -0.015(6) -0.007(6) -0.038(5)
C26 0.140(7) 0.112(7) 0.098(6) -0.013(5) -0.015(5) -0.057(5)
C27 0.095(6) 0.111(6) 0.089(5) 0.003(5) -0.034(5) -0.059(4)
C7 0.079(6) 0.105(6) 0.125(6) -0.007(5) -0.054(5) -0.025(5)
C8 0.089(6) 0.106(6) 0.123(6) -0.009(5) -0.042(5) -0.022(5)
C9 0.098(7) 0.099(6) 0.110(6) -0.020(5) -0.018(5) -0.037(5)
C10 0.108(7) 0.057(4) 0.096(5) -0.015(4) -0.027(5) -0.037(4)
C11 0.108(7) 0.077(5) 0.097(5) -0.009(4) -0.027(5) -0.039(5)
C12 0.098(6) 0.103(6) 0.087(5) -0.008(4) -0.043(5) -0.040(5)
F1 0.089(8) 0.107(9) 0.090(8) 0.008(6) -0.053(7) -0.039(7)
C18 0.089(6) 0.122(6) 0.114(6) -0.031(5) -0.023(5) -0.051(5)
C13 0.117(7) 0.155(7) 0.110(6) -0.027(5) -0.040(6) -0.075(5)
C14 0.145(9) 0.156(8) 0.150(7) -0.011(7) -0.073(7) -0.059(6)
C15 0.134(9) 0.134(8) 0.164(8) -0.018(6) -0.055(7) -0.033(6)
C16 0.121(8) 0.124(7) 0.139(7) -0.028(6) -0.016(7) -0.042(6)
C17 0.097(7) 0.099(6) 0.105(6) -0.021(5) -0.012(5) -0.048(5)
C123 0.063(7) 0.072(7) 0.089(8) -0.035(6) -0.031(6) -0.026(5)
C124 0.089(9) 0.060(7) 0.099(9) -0.021(6) -0.032(7) -0.027(6)
F4 0.086(9) 0.108(10) 0.181(13) 0.036(9) -0.080(10) -0.013(7)
C122 0.082(8) 0.105(9) 0.063(7) -0.032(6) -0.010(6) -0.039(7)
F2 0.110(10) 0.101(9) 0.117(8) -0.049(7) 0.013(7) -0.060(7)
C128 0.056(6) 0.082(8) 0.109(8) -0.024(7) -0.025(5) -0.029(6)
C127 0.080(8) 0.086(7) 0.093(9) -0.024(6) -0.024(7) -0.027(6)
C126 0.065(8) 0.081(8) 0.078(9) -0.019(6) -0.036(7) -0.030(6)
F5 0.137(11) 0.102(9) 0.089(8) -0.035(7) -0.036(7) -0.024(7)
Cl3 0.283(8) 0.188(5) 0.240(7) -0.111(5) -0.102(6) 0.004(5)
C1 0.085(12) 0.074(11) 0.085(12) -0.027(8) -0.025(9) -0.019(8)
C2 0.102(14) 0.105(14) 0.101(14) -0.020(9) -0.023(9) -0.045(10)
C3 0.124(17) 0.121(17) 0.120(17) -0.019(10) -0.046(10) -0.025(10)
F6 0.082(8) 0.066(7) 0.126(10) -0.015(6) -0.049(7) -0.029(6)
F3 0.063(7) 0.087(8) 0.082(8) -0.016(7) -0.024(6) -0.015(6)
C4 0.156(9) 0.155(7) 0.156(8) -0.040(6) -0.063(7) -0.048(6)
C5 0.158(9) 0.180(8) 0.165(8) -0.018(6) -0.062(7) -0.096(6)
C6 0.171(10) 0.193(9) 0.186(8) -0.005(8) -0.067(8) -0.056(8)
C1A 0.183(11) 0.203(10) 0.188(9) -0.001(7) -0.059(8) -0.048(8)
C1B 0.155(10) 0.173(9) 0.185(8) -0.024(7) -0.056(8) -0.022(7)
C1C 0.149(9) 0.151(8) 0.165(8) -0.025(7) -0.028(7) -0.052(7)
C1D 0.106(10) 0.123(10) 0.096(7) -0.001(7) -0.045(7) -0.046(8)
C1E 0.095(10) 0.081(9) 0.102(9) -0.016(8) -0.044(7) -0.031(7)
C1F 0.100(11) 0.116(11) 0.108(9) 0.012(8) -0.031(7) -0.054(9)

loop_
_atom_type_symbol
_atom_type_description
_atom_type_scat_dispersion_real
_atom_type_scat_dispersion_imag
_atom_type_scat_source
C C 0.0181 0.0091 'International Tables Vol C Tables 4.2.6.8 and 6.1.1.4'
H H 0.0000 0.0000 'International Tables Vol C Tables 4.2.6.8 and 6.1.1.4'
Cl Cl 0.3639 0.7018 'International Tables Vol C Tables 4.2.6.8 and 6.1.1.4'
F F 0.0727 0.0534 'International Tables Vol C Tables 4.2.6.8 and 6.1.1.4'
N N 0.0311 0.0180 'International Tables Vol C Tables 4.2.6.8 and 6.1.1.4'
Ni Ni -3.0029 0.5091 'International Tables Vol C Tables 4.2.6.8 and 6.1.1.4'
Sb Sb -0.0562 5.8946 'International Tables Vol C Tables 4.2.6.8 and 6.1.1.4'

loop_
_geom_angle_atom_site_label_1
_geom_angle_atom_site_label_2
_geom_angle_atom_site_label_3
_geom_angle
_geom_angle_site_symmetry_1
_geom_angle_site_symmetry_3
_geom_angle_publ_flag
F4A Sb1 F3A 85.6(5) . . ?
F4A Sb1 F5A 85.7(6) . . ?
F1A Sb1 F4A 92.4(5) . . ?
F1A Sb1 F2A 93.9(4) . . ?
F1A Sb1 F3A 173.4(4) . . ?
F1A Sb1 F5A 90.1(5) . . ?
F1A Sb1 F6A 98.7(5) . . ?
F2A Sb1 F4A 171.4(6) . . ?
F2A Sb1 F3A 87.5(4) . . ?
F2A Sb1 F5A 88.4(5) . . ?
F5A Sb1 F3A 83.5(5) . . ?
F6A Sb1 F4A 92.3(6) . . ?
F6A Sb1 F2A 92.5(6) . . ?
F6A Sb1 F3A 87.7(5) . . ?
F6A Sb1 F5A 171.1(5) . . ?
F1 Sb1 F2 80.7(9) . . ?
F4 Sb1 F1 166.4(10) . . ?
F4 Sb1 F2 88.8(11) . . ?
F4 Sb1 F6 87.7(8) . . ?
F5 Sb1 F1 90.3(8) . . ?
F5 Sb1 F4 98.9(10) . . ?
F5 Sb1 F2 168.2(8) . . ?
F5 Sb1 F6 87.4(8) . . ?
F5 Sb1 F3 100.6(9) . . ?
F6 Sb1 F1 82.7(6) . . ?
F6 Sb1 F2 84.0(7) . . ?
F3 Sb1 F1 92.9(7) . . ?
F3 Sb1 F4 95.2(8) . . ?
F3 Sb1 F2 87.4(7) . . ?
F3 Sb1 F6 170.8(8) . . ?
N2 Ni1 N4 179.8(2) . . ?
N2 Ni1 N3 91.36(19) . . ?
N2 Ni1 N5 89.0(2) . . ?
N3 Ni1 N4 88.51(19) . . ?
N3 Ni1 N5 179.46(19) . . ?
N5 Ni1 N4 91.15(19) . . ?
N7 Ni2 N10 89.38(19) . . ?
N7 Ni2 N9 179.1(2) . . ?
N10 Ni2 N9 90.35(19) . . ?
N8 Ni2 N7 90.3(2) . . ?
N8 Ni2 N10 178.8(2) . . ?
N8 Ni2 N9 90.0(2) . . ?
C39 N6 C40 121.2(5) . . ?
C39 N6 C67 119.0(4) . . ?
C40 N6 C67 119.4(4) . . ?
C48 N2 Ni1 127.4(4) . . ?
C48 N2 C45 104.5(5) . . ?
C45 N2 Ni1 128.1(4) . . ?
C39 N4 Ni1 129.3(4) . . ?
C39 N4 C36 103.1(4) . . ?
C36 N4 Ni1 127.0(4) . . ?
C68 N7 Ni2 127.7(4) . . ?
C68 N7 C71 104.4(4) . . ?
C71 N7 Ni2 127.9(4) . . ?
C86 N10 Ni2 128.2(4) . . ?
C86 N10 C83 104.3(4) . . ?
C83 N10 Ni2 127.4(4) . . ?
C76 N8 Ni2 127.6(4) . . ?
C76 N8 C73 104.4(5) . . ?
C73 N8 Ni2 128.0(4) . . ?
C40 N3 Ni1 129.9(4) . . ?
C40 N3 C43 102.8(4) . . ?
C43 N3 Ni1 127.1(4) . . ?
C34 N5 Ni1 128.1(4) . . ?
C34 N5 C31 105.1(5) . . ?
C31 N5 Ni1 126.8(4) . . ?
C81 N9 Ni2 127.0(4) . . ?
C81 N9 C78 105.4(5) . . ?
C78 N9 Ni2 127.6(4) . . ?
C31 N1 C48 119.9(5) . . ?
N6 C39 C38 121.8(5) . . ?
N4 C39 N6 125.2(5) . . ?
N4 C39 C38 112.8(5) . . ?
N6 C40 C41 121.2(5) . . ?
N3 C40 N6 125.1(5) . . ?
N3 C40 C41 113.7(5) . . ?
C37 C38 C39 105.6(5) . . ?
C37 C38 C85 135.4(5) . . ?
C85 C38 C39 118.9(5) . . ?
N4 C36 C37 110.9(5) . . ?
C35 C36 N4 124.3(5) . . ?
C35 C36 C37 124.6(5) . . ?
C91 C90 C89 117.5(5) . . ?
C91 C90 C97 122.6(5) . . ?
C89 C90 C97 120.0(5) . . ?
N2 C48 C47 111.4(5) . . ?
N1 C48 N2 127.9(5) . . ?
N1 C48 C47 120.6(5) . . ?
N10 C86 C85 111.7(5) . . ?
C67 C86 N10 125.6(5) . . ?
C67 C86 C85 122.2(5) . . ?
N2 C45 C46 110.6(5) . . ?
N2 C45 C44 125.0(5) . . ?
C44 C45 C46 124.4(5) . . ?
C50 C49 C55 119.7(5) . . ?
C50 C49 C35 118.6(5) . . ?
C55 C49 C35 121.7(5) . . ?
C112 C111 C72 119.7(5) . . ?
C116 C111 C112 120.3(5) . . ?
C116 C111 C72 120.0(5) . . ?
C86 C67 N6 119.6(5) . . ?
C86 C67 C68 120.9(5) . . ?
C68 C67 N6 118.9(5) . . ?
N7 C68 C67 125.5(5) . . ?
N7 C68 C69 111.7(5) . . ?
C67 C68 C69 122.4(5) . . ?
N3 C43 C42 111.5(5) . . ?
C44 C43 N3 125.5(5) . . ?
C44 C43 C42 122.9(5) . . ?
N8 C76 C77 125.4(5) . . ?
N8 C76 C75 110.8(5) . . ?
C77 C76 C75 123.7(5) . . ?
C38 C37 C36 107.5(5) . . ?
C112 C113 C114 117.4(5) . . ?
C112 C113 C117 118.9(5) . . ?
C114 C113 C117 123.6(5) . . ?
C111 C112 C113 120.8(5) . . ?
N5 C34 C35 125.9(5) . . ?
N5 C34 C33 110.9(5) . . ?
C35 C34 C33 123.2(5) . . ?
C49 C50 C51 120.6(5) . . ?
C52 C50 C49 119.6(5) . . ?
C52 C50 C51 119.9(5) . . ?
C85 C84 C83 106.2(5) . . ?
C68 C69 C41 117.8(5) . . ?
C70 C69 C68 106.4(5) . . ?
C70 C69 C41 135.8(5) . . ?
N8 C73 C72 124.9(5) . . ?
N8 C73 C74 111.1(5) . . ?
C72 C73 C74 123.5(5) . . ?
N7 C71 C70 110.8(5) . . ?
N7 C71 C72 124.4(5) . . ?
C72 C71 C70 124.6(5) . . ?
C69 C70 C71 106.7(5) . . ?
C86 C85 C38 117.6(5) . . ?
C84 C85 C38 135.6(5) . . ?
C84 C85 C86 106.8(5) . . ?
C49 C55 C56 121.9(5) . . ?
C54 C55 C49 119.1(5) . . ?
C54 C55 C56 119.0(5) . . ?
N10 C83 C84 110.9(5) . . ?
N10 C83 C82 124.5(5) . . ?
C82 C83 C84 124.3(5) . . ?
C89 C87 C82 122.0(5) . . ?
C88 C87 C89 120.2(5) . . ?
C88 C87 C82 117.8(5) . . ?
C69 C41 C40 120.0(5) . . ?
C42 C41 C40 104.9(5) . . ?
C42 C41 C69 135.1(5) . . ?
C36 C35 C49 119.0(5) . . ?
C34 C35 C36 121.6(5) . . ?
C34 C35 C49 119.4(5) . . ?
C106 C101 C77 119.8(5) . . ?
C102 C101 C77 120.4(5) . . ?
C102 C101 C106 119.8(5) . . ?
N5 C31 C32 110.5(5) . . ?
N1 C31 N5 128.2(5) . . ?
N1 C31 C32 121.1(5) . . ?
C73 C72 C111 119.8(5) . . ?
C73 C72 C71 122.0(5) . . ?
C71 C72 C111 117.8(5) . . ?
C50 C52 C53 121.8(6) . . ?
N9 C81 C82 126.1(5) . . ?
N9 C81 C80 110.5(5) . . ?
C82 C81 C80 123.1(5) . . ?
C76 C77 C101 119.0(5) . . ?
C76 C77 C78 121.6(5) . . ?
C78 C77 C101 119.0(5) . . ?
N9 C78 C77 124.6(5) . . ?
N9 C78 C79 111.0(5) . . ?
C77 C78 C79 123.7(5) . . ?
C32 C33 C34 106.1(5) . . ?
C92 C91 C90 123.9(5) . . ?
C52 C53 C57 120.6(6) . . ?
C54 C53 C52 117.4(5) . . ?
C54 C53 C57 122.0(6) . . ?
C41 C42 C43 107.0(5) . . ?
C106 C105 C107 119.7(5) . . ?
C106 C105 C104 118.4(5) . . ?
C104 C105 C107 121.9(5) . . ?
C33 C32 C31 107.3(5) . . ?
C87 C89 C90 120.4(5) . . ?
C59 C58 C44 118.9(5) . . ?
C65 C58 C44 121.4(5) . . ?
C65 C58 C59 119.6(5) . . ?
C53 C54 C55 122.5(5) . . ?
C115 C114 C113 123.5(5) . . ?
C105 C106 C101 120.6(6) . . ?
C83 C82 C87 119.8(5) . . ?
C83 C82 C81 121.1(5) . . ?
C81 C82 C87 119.1(5) . . ?
C111 C116 C115 120.3(6) . . ?
C47 C46 C45 106.7(5) . . ?
C87 C88 C92 121.0(5) . . ?
C113 C117 C120 112.6(5) . . ?
C113 C117 C119 108.9(5) . . ?
C120 C117 C119 108.2(5) . . ?
C118 C117 C113 110.2(5) . . ?
C118 C117 C120 107.9(5) . . ?
C118 C117 C119 109.0(6) . . ?
C62 C63 C65 122.1(6) . . ?
C80 C79 C78 107.0(5) . . ?
C45 C44 C58 120.3(5) . . ?
C43 C44 C45 121.5(5) . . ?
C43 C44 C58 118.2(5) . . ?
C91 C92 C88 117.0(5) . . ?
C91 C92 C93 122.7(5) . . ?
C88 C92 C93 120.3(5) . . ?
C98 C97 C90 110.6(5) . . ?
C98 C97 C99 108.5(7) . . ?
C99 C97 C90 108.4(6) . . ?
C100 C97 C90 113.0(6) . . ?
C100 C97 C98 108.5(7) . . ?
C100 C97 C99 107.7(7) . . ?
C46 C47 C48 106.7(5) . . ?
C58 C59 C60 120.8(6) . . ?
C61 C59 C58 119.5(6) . . ?
C61 C59 C60 119.8(6) . . ?
C58 C65 C63 119.0(6) . . ?
C58 C65 C64 120.9(5) . . ?
C63 C65 C64 120.1(6) . . ?
C110 C107 C105 108.5(5) . . ?
C108 C107 C105 109.8(5) . . ?
C108 C107 C110 109.9(6) . . ?
C108 C107 C109 108.0(6) . . ?
C109 C107 C105 113.2(5) . . ?
C109 C107 C110 107.2(5) . . ?
C75 C74 C73 106.9(5) . . ?
C74 C75 C76 106.8(5) . . ?
C22 C21 Cl4 119.6(6) . . ?
C20 C21 Cl4 119.0(7) . . ?
C20 C21 C22 121.4(8) . . ?
C114 C115 C116 117.8(6) . . ?
C114 C115 C121 121.4(6) . . ?
C116 C115 C121 120.8(6) . . ?
C79 C80 C81 106.0(5) . . ?
C103 C104 C105 122.5(6) . . ?
C63 C62 C61 118.4(6) . . ?
C63 C62 C66 120.7(7) . . ?
C61 C62 C66 120.9(7) . . ?
C101 C102 C103 120.7(6) . . ?
C62 C61 C59 121.4(6) . . ?
C92 C93 C96 110.7(6) . . ?
C95 C93 C92 108.2(6) . . ?
C95 C93 C96 113.7(9) . . ?
C94 C93 C92 111.6(6) . . ?
C94 C93 C95 110.6(8) . . ?
C94 C93 C96 102.0(8) . . ?
C115 C121 C123 113.0(7) . . ?
C115 C121 C122 109.4(8) . . ?
C115 C121 C1 112.0(12) . . ?
C115 C121 C2 107.6(14) . . ?
C115 C121 C3 105.4(17) . . ?
C124 C121 C115 110.1(8) . . ?
C124 C121 C123 110.6(10) . . ?
C124 C121 C122 107.3(11) . . ?
C122 C121 C123 106.1(11) . . ?
C1 C121 C2 96(2) . . ?
C1 C121 C3 106(2) . . ?
C3 C121 C2 129(2) . . ?
C104 C103 C102 117.9(6) . . ?
C104 C103 C125 121.0(6) . . ?
C102 C103 C125 121.1(6) . . ?
C23 C24 C19 120.0(9) . . ?
C23 C22 C21 119.5(8) . . ?
C21 C20 C19 118.6(9) . . ?
C22 C23 C24 120.4(9) . . ?
C24 C19 C20 120.1(9) . . ?
C103 C125 C127 107.1(8) . . ?
C103 C125 C126 105.9(8) . . ?
C128 C125 C103 109.2(8) . . ?
C128 C125 C127 103.4(9) . . ?
C1D C125 C103 115.1(9) . . ?
C1D C125 C128 115.0(10) . . ?
C1D C125 C127 106.0(10) . . ?
C1E C125 C103 110.3(10) . . ?
C1E C125 C126 107.4(11) . . ?
C1F C125 C103 111.3(10) . . ?
C1F C125 C126 110.4(12) . . ?
C1F C125 C1E 111.4(12) . . ?
C29 C28 C27 120.0 . . ?
C28 C29 C30 120.0 . . ?
C29 C30 C25 120.0 . . ?
C30 C25 C26 120.0 . . ?
C27 C26 C25 120.0 . . ?
C28 C27 Cl1 117.8(6) . . ?
C26 C27 Cl1 122.2(6) . . ?
C26 C27 C28 120.0 . . ?
C8 C7 C12 120.0 . . ?
C9 C8 C7 120.0 . . ?
C8 C9 C10 120.0 . . ?
C11 C10 C9 120.0 . . ?
C12 C11 C10 120.0 . . ?
C7 C12 Cl2 119.2(5) . . ?
C11 C12 Cl2 120.8(5) . . ?
C11 C12 C7 120.0 . . ?
C13 C18 Cl5 119.5(7) . . ?
C13 C18 C17 120.0 . . ?
C17 C18 Cl5 120.4(7) . . ?
C18 C13 C14 120.0 . . ?
C15 C14 C13 120.0 . . ?
C14 C15 C16 120.0 . . ?
C17 C16 C15 120.0 . . ?
C16 C17 C18 120.0 . . ?
C5 C4 Cl3 116.4(12) . . ?
C5 C4 C1C 120.0 . . ?
C1C C4 Cl3 123.6(12) . . ?
C6 C5 C4 120.0 . . ?
C5 C6 C1A 120.0 . . ?
C1B C1A C6 120.0 . . ?
C1A C1B C1C 120.0 . . ?
C1B C1C C4 120.0 . . ?

loop_
_geom_bond_atom_site_label_1
_geom_bond_atom_site_label_2
_geom_bond_distance
_geom_bond_site_symmetry_2
_geom_bond_publ_flag
Sb1 F4A 1.900(8) . ?
Sb1 F1A 1.801(7) . ?
Sb1 F2A 1.859(8) . ?
Sb1 F3A 1.962(8) . ?
Sb1 F5A 1.924(8) . ?
Sb1 F6A 1.811(8) . ?
Sb1 F1 1.952(10) . ?
Sb1 F4 1.851(11) . ?
Sb1 F2 1.956(11) . ?
Sb1 F5 1.786(11) . ?
Sb1 F6 1.947(11) . ?
Sb1 F3 1.830(12) . ?
Ni1 N2 1.906(5) . ?
Ni1 N4 1.916(4) . ?
Ni1 N3 1.908(4) . ?
Ni1 N5 1.909(5) . ?
Ni2 N7 1.919(5) . ?
Ni2 N10 1.919(4) . ?
Ni2 N8 1.911(5) . ?
Ni2 N9 1.928(5) . ?
Cl4 C21 1.737(8) . ?
Cl2 C12 1.733(7) . ?
Cl1 C27 1.731(7) . ?
Cl5 C18 1.680(9) . ?
N6 C39 1.360(7) . ?
N6 C40 1.375(7) . ?
N6 C67 1.449(7) . ?
N2 C48 1.360(7) . ?
N2 C45 1.391(7) . ?
N4 C39 1.356(7) . ?
N4 C36 1.411(7) . ?
N7 C68 1.376(7) . ?
N7 C71 1.389(7) . ?
N10 C86 1.373(7) . ?
N10 C83 1.389(7) . ?
N8 C76 1.378(7) . ?
N8 C73 1.379(7) . ?
N3 C40 1.345(7) . ?
N3 C43 1.399(7) . ?
N5 C34 1.367(7) . ?
N5 C31 1.379(7) . ?
N9 C81 1.364(7) . ?
N9 C78 1.366(8) . ?
N1 C48 1.335(8) . ?
N1 C31 1.308(8) . ?
C39 C38 1.437(8) . ?
C40 C41 1.427(8) . ?
C38 C37 1.353(8) . ?
C38 C85 1.432(8) . ?
C36 C37 1.416(8) . ?
C36 C35 1.396(8) . ?
C90 C91 1.384(8) . ?
C90 C89 1.403(8) . ?
C90 C97 1.540(8) . ?
C48 C47 1.445(8) . ?
C86 C67 1.372(8) . ?
C86 C85 1.421(7) . ?
C45 C46 1.442(8) . ?
C45 C44 1.392(8) . ?
C49 C50 1.399(8) . ?
C49 C55 1.400(8) . ?
C49 C35 1.491(7) . ?
C111 C112 1.394(8) . ?
C111 C72 1.498(8) . ?
C111 C116 1.387(8) . ?
C67 C68 1.388(7) . ?
C68 C69 1.415(8) . ?
C43 C42 1.409(8) . ?
C43 C44 1.389(8) . ?
C76 C77 1.386(8) . ?
C76 C75 1.431(8) . ?
C113 C112 1.395(8) . ?
C113 C114 1.397(9) . ?
C113 C117 1.522(8) . ?
C34 C35 1.394(8) . ?
C34 C33 1.454(8) . ?
C50 C52 1.381(9) . ?
C50 C51 1.526(9) . ?
C84 C85 1.368(8) . ?
C84 C83 1.435(8) . ?
C69 C70 1.377(8) . ?
C69 C41 1.422(8) . ?
C73 C72 1.386(8) . ?
C73 C74 1.422(8) . ?
C71 C70 1.419(8) . ?
C71 C72 1.391(8) . ?
C55 C54 1.388(8) . ?
C55 C56 1.499(9) . ?
C83 C82 1.395(8) . ?
C87 C89 1.390(8) . ?
C87 C82 1.490(8) . ?
C87 C88 1.380(9) . ?
C41 C42 1.365(8) . ?
C101 C77 1.502(8) . ?
C101 C106 1.400(8) . ?
C101 C102 1.385(9) . ?
C31 C32 1.438(8) . ?
C52 C53 1.403(9) . ?
C81 C82 1.400(8) . ?
C81 C80 1.450(8) . ?
C77 C78 1.400(8) . ?
C78 C79 1.425(8) . ?
C33 C32 1.348(9) . ?
C91 C92 1.383(8) . ?
C53 C54 1.382(9) . ?
C53 C57 1.482(9) . ?
C105 C106 1.378(8) . ?
C105 C107 1.546(8) . ?
C105 C104 1.396(9) . ?
C58 C44 1.494(8) . ?
C58 C59 1.401(9) . ?
C58 C65 1.397(9) . ?
C114 C115 1.379(9) . ?
C116 C115 1.411(9) . ?
C46 C47 1.345(9) . ?
C88 C92 1.406(8) . ?
C117 C120 1.524(9) . ?
C117 C119 1.538(10) . ?
C117 C118 1.520(9) . ?
C63 C65 1.399(9) . ?
C63 C62 1.372(10) . ?
C79 C80 1.354(9) . ?
C92 C93 1.531(9) . ?
C97 C98 1.522(10) . ?
C97 C99 1.524(12) . ?
C97 C100 1.504(10) . ?
C59 C61 1.393(10) . ?
C59 C60 1.499(10) . ?
C65 C64 1.508(9) . ?
C107 C110 1.540(9) . ?
C107 C108 1.530(9) . ?
C107 C109 1.534(9) . ?
C74 C75 1.351(9) . ?
C21 C22 1.376(12) . ?
C21 C20 1.370(12) . ?
C115 C121 1.523(9) . ?
C104 C103 1.383(9) . ?
C62 C61 1.389(11) . ?
C62 C66 1.506(9) . ?
C102 C103 1.400(9) . ?
C93 C95 1.512(13) . ?
C93 C94 1.502(12) . ?
C93 C96 1.536(11) . ?
C121 C123 1.538(15) . ?
C121 C124 1.516(18) . ?
C121 C122 1.534(17) . ?
C121 C1 1.60(3) . ?
C121 C2 1.62(4) . ?
C121 C3 1.62(5) . ?
C103 C125 1.536(9) . ?
C24 C23 1.375(14) . ?
C24 C19 1.377(16) . ?
C22 C23 1.357(13) . ?
C20 C19 1.383(15) . ?
C125 C128 1.534(12) . ?
C125 C127 1.589(13) . ?
C125 C126 1.574(13) . ?
C125 C1D 1.468(12) . ?
C125 C1E 1.500(14) . ?
C125 C1F 1.494(14) . ?
C28 C29 1.3900 . ?
C28 C27 1.3900 . ?
C29 C30 1.3900 . ?
C30 C25 1.3900 . ?
C25 C26 1.3900 . ?
C26 C27 1.3900 . ?
C7 C8 1.3900 . ?
C7 C12 1.3900 . ?
C8 C9 1.3900 . ?
C9 C10 1.3900 . ?
C10 C11 1.3900 . ?
C11 C12 1.3900 . ?
C18 C13 1.3900 . ?
C18 C17 1.3900 . ?
C13 C14 1.3900 . ?
C14 C15 1.3900 . ?
C15 C16 1.3900 . ?
C16 C17 1.3900 . ?
Cl3 C4 1.552(12) . ?
C4 C5 1.3900 . ?
C4 C1C 1.3900 . ?
C5 C6 1.3900 . ?
C6 C1A 1.3900 . ?
C1A C1B 1.3900 . ?
C1B C1C 1.3900 . ?

loop_
_platon_squeeze_void_nr
_platon_squeeze_void_average_x
_platon_squeeze_void_average_y
_platon_squeeze_void_average_z
_platon_squeeze_void_volume
_platon_squeeze_void_count_electrons
_platon_squeeze_void_content
1 -0.559 0.343 0.181 610 81 ' '
2 -0.441 0.657 0.819 610 81 ' '
3 0.445 0.042 0.543 10 -1 ' '
4 0.556 0.958 0.456 10 -1 ' '
